data_1529478
loop_
_publ_author_name
'White, Nicholas G.'
'MacLachlan, Mark J.'

_publ_section_title
;
 Anion-templated hexagonal nanotubes
;
_journal_issue 11
_journal_name_full 'Chem. Sci.'
_journal_page_first 6245
_journal_paper_doi 10.1039/C5SC02577J
_journal_volume 6
_journal_year 2015
_chemical_absolute_configuration ad
_chemical_compound_source synthesized
_chemical_formula_moiety 'C22 H16 O6, 2(C16 H36 N), 2(Br)'
_chemical_formula_sum 'C54 H88 Br2 N2 O6'
_chemical_formula_weight 1021.11
_chemical_name_systematic '[3.(TBA.Br)2]n'
_space_group_IT_number 161
_symmetry_cell_setting trigonal
_symmetry_space_group_name_Hall 'R 3 -2"c'
_symmetry_space_group_name_H-M 'R 3 c :H'
_atom_sites_solution_hydrogens difmap
_atom_sites_solution_primary other
_audit_update_record
;
2015-06-22 deposited with the CCDC.
2015-08-20 downloaded from the CCDC.
;
_cell_angle_alpha 90
_cell_angle_beta 90
_cell_angle_gamma 120
_cell_formula_units_Z 18
_cell_length_a 39.973(4)
_cell_length_b 39.973(4)
_cell_length_c 18.0631(18)
_cell_measurement_reflns_used 9666
_cell_measurement_temperature 90
_cell_measurement_theta_max 27.51
_cell_measurement_theta_min 2.33
_cell_volume 24995(4)
_computing_cell_refinement 'Apex2, (Bruker, 2007)'
_computing_data_collection 'Apex2, (Bruker, 2007)'
_computing_data_reduction 'Apex2, (Bruker, 2007)'
_computing_publication_material 'CRYSTALS (Betteridge et al., 2003)'
_computing_structure_refinement 'CRYSTALS (Betteridge et al., 2003)'
_computing_structure_solution 'Superflip (Palatinus & Chapuis, 2007)'
_diffrn_ambient_temperature 90
_diffrn_measured_fraction_theta_full 0.999
_diffrn_measured_fraction_theta_max 0.999
_diffrn_measurement_device Serial
_diffrn_measurement_device_type 'Bruker Apex Duo'
_diffrn_measurement_method \w/2\q
_diffrn_radiation_monochromator graphite
_diffrn_radiation_type 'Mo K\a'
_diffrn_radiation_wavelength 0.71073
_diffrn_reflns_av_R_equivalents 0.045
_diffrn_reflns_limit_h_max 0
_diffrn_reflns_limit_h_min -44
_diffrn_reflns_limit_k_max 51
_diffrn_reflns_limit_k_min 0
_diffrn_reflns_limit_l_max 23
_diffrn_reflns_limit_l_min -23
_diffrn_reflns_number 78797
_diffrn_reflns_theta_full 27.510
_diffrn_reflns_theta_max 27.510
_diffrn_reflns_theta_min 1.019
_diffrn_standards_decay_% 0
_diffrn_standards_interval_count 0
_diffrn_standards_interval_time 0
_diffrn_standards_number 0
_exptl_absorpt_coefficient_mu 1.506
_exptl_absorpt_correction_T_max 1.00
_exptl_absorpt_correction_T_min 0.705
_exptl_absorpt_correction_type multi-scan
_exptl_absorpt_process_details 'Apex2, (Bruker, 2007)'
_exptl_crystal_colour black
_exptl_crystal_density_diffrn 1.221
_exptl_crystal_density_method 'not measured'
_exptl_crystal_description rod
_exptl_crystal_F_000 9791.997
_exptl_crystal_size_max 0.74
_exptl_crystal_size_mid 0.24
_exptl_crystal_size_min 0.24
_platon_squeeze_details
;
;
_refine_diff_density_max 0.93
_refine_diff_density_min -0.55
_refine_ls_abs_structure_details 'Flack (1983), 6330 Friedel-pairs'
_refine_ls_abs_structure_Flack 0.025(6)
_refine_ls_extinction_method None
_refine_ls_goodness_of_fit_ref 0.9136
_refine_ls_hydrogen_treatment constr
_refine_ls_matrix_type full
_refine_ls_number_parameters 731
_refine_ls_number_reflns 12647
_refine_ls_number_restraints 391
_refine_ls_R_factor_all 0.0559
_refine_ls_R_factor_gt 0.0506
_refine_ls_shift/su_max 0.0084607
_refine_ls_shift/su_mean 0.0002904
_refine_ls_structure_factor_coef Fsqd
_refine_ls_weighting_details
;
 Method, part 1, Chebychev polynomial, (Watkin, 1994, Prince, 1982) 
 [weight] = 1.0/[A~0~*T~0~(x)+A~1~*T~1~(x) ... +A~n-1~]*T~n-1~(x)] 
 where A~i~ are the Chebychev coefficients listed below and x= Fcalc/Fmax 
 Method = Robust Weighting (Prince, 1982) 
 W = [weight] * [1-(deltaF/6*sigmaF)^2^]^2^ 
 A~i~ are: 
 1.36 1.92 0.811 0.193 
;
_refine_ls_weighting_scheme calc
_refine_ls_wR_factor_all 0.1033
_refine_ls_wR_factor_gt 0.1000
_refine_ls_wR_factor_ref 0.1030
_reflns_limit_h_max 0
_reflns_limit_h_min -44
_reflns_limit_k_max 51
_reflns_limit_k_min 0
_reflns_limit_l_max 23
_reflns_limit_l_min -23
_reflns_number_gt 11974
_reflns_number_total 12725
_reflns_threshold_expression I>2.0\s(I)
_oxford_diffrn_Wilson_B_factor 2.35
_oxford_diffrn_Wilson_scale 15384.74
_oxford_refine_ls_r_factor_ref 0.0556
_oxford_refine_ls_scale 0.00894555(17)
_oxford_reflns_number_all 12673
_oxford_reflns_threshold_expression_ref I>-3.0\s(I)
_cod_data_source_file c5sc02577j2.cif
_cod_data_source_block oxidized_nanotubes_prepared_from_2
_cod_depositor_comments
;
The following automatic conversions were performed:

'_atom_sites_solution_primary' value 'Other' changed to 'other'
according to
/usr/data/users/saulius/crontab/automatic-downloads/rss-feeds/RSC/lib/dictionaries/cif_core.dic
dictionary named 'cif_core.dic' version 2.4.2 from 2011-04-26.

Automatic conversion script
Id: cif_fix_values 3271 2015-04-21 07:52:19Z andrius 

 Adding full bibliography for 1529476--1529479.cif.
;
_cod_original_sg_symbol_H-M 'R 3 c '
_cod_database_code 1529478

loop_
_symmetry_equiv_pos_as_xyz
x,y,z
x+1/3,y+2/3,z+2/3
x+2/3,y+1/3,z+1/3
-x+y,-x,z
-x+y+1/3,-x+2/3,z+2/3
-x+y+2/3,-x+1/3,z+1/3
x,x-y,z+1/2
x+1/3,x-y+2/3,z+7/6
x+2/3,x-y+1/3,z+5/6
-y,-x,z+1/2
-y+1/3,-x+2/3,z+7/6
-y+2/3,-x+1/3,z+5/6
-x+y,y,z+1/2
-x+y+1/3,y+2/3,z+7/6
-x+y+2/3,y+1/3,z+5/6
-y,x-y,z
-y+1/3,x-y+2/3,z+2/3
-y+2/3,x-y+1/3,z+1/3

loop_
_atom_site_label
_atom_site_type_symbol
_atom_site_fract_x
_atom_site_fract_y
_atom_site_fract_z
_atom_site_U_iso_or_equiv
_atom_site_occupancy
_atom_site_adp_type
_atom_site_refinement_flags_posn
_atom_site_refinement_flags_adp
_atom_site_disorder_group
C1 C 0.52587(8) 0.43551(8) 0.54889(16) 0.0158 1.0000 Uani . . .
C2 C 0.52894(8) 0.43694(8) 0.47216(17) 0.0186 1.0000 Uani . . .
C3 C 0.50191(8) 0.40571(8) 0.42988(15) 0.0178 1.0000 Uani . . .
C4 C 0.47335(8) 0.37316(8) 0.46479(16) 0.0186 1.0000 Uani . . .
C5 C 0.47156(8) 0.37065(8) 0.54140(16) 0.0182 1.0000 Uani . . .
C6 C 0.49747(8) 0.40190(8) 0.58394(15) 0.0163 1.0000 Uani . . .
C7 C 0.45539(9) 0.24715(8) 0.52277(19) 0.0236 1.0000 Uani . . .
C8 C 0.45766(9) 0.25105(8) 0.44646(19) 0.0240 1.0000 Uani . . .
C9 C 0.45168(9) 0.27871(8) 0.41198(16) 0.0229 1.0000 Uani . . .
C10 C 0.44491(9) 0.30382(8) 0.45440(16) 0.0208 1.0000 Uani . . .
C11 C 0.44364(9) 0.30080(8) 0.53189(17) 0.0226 1.0000 Uani . . .
C12 C 0.44841(10) 0.27225(8) 0.56550(17) 0.0257 1.0000 Uani . . .
C13 C 0.34174(11) 0.33030(10) 0.5404(2) 0.0367 1.0000 Uani . . .
C14 C 0.34162(12) 0.33027(10) 0.4563(2) 0.0375 1.0000 Uani . . .
C15 C 0.37503(9) 0.33327(8) 0.41944(19) 0.0263 1.0000 Uani . . .
C16 C 0.40440(9) 0.33339(8) 0.45773(17) 0.0223 1.0000 Uani . . .
C17 C 0.40264(9) 0.33002(8) 0.53886(17) 0.0228 1.0000 Uani . . .
C18 C 0.37292(10) 0.32806(9) 0.57771(19) 0.0291 1.0000 Uani . . .
C19 C 0.43897(9) 0.33198(8) 0.57175(16) 0.0203 1.0000 Uani . . .
C20 C 0.43883(11) 0.32894(9) 0.65595(18) 0.0291 1.0000 Uani . . .
C21 C 0.44168(9) 0.33779(8) 0.42449(16) 0.0201 1.0000 Uani . . .
C22 C 0.44312(10) 0.34084(9) 0.34034(18) 0.0256 1.0000 Uani . . .
N50 N 0.52765(8) 0.55685(8) 0.6860(2) 0.0351 1.0000 Uani . U .
C51 C 0.54912(10) 0.55382(11) 0.6189(3) 0.0382 1.0000 Uani . U .
C52 C 0.52989(11) 0.54914(12) 0.5445(3) 0.0450 1.0000 Uani . U .
C53 C 0.55688(12) 0.55335(12) 0.4824(3) 0.0457 1.0000 Uani . U .
C54 C 0.53847(16) 0.54561(16) 0.4068(3) 0.0617 1.0000 Uani . U .
C61 C 0.48634(10) 0.52397(10) 0.6869(3) 0.0427 1.0000 Uani . U .
C62 C 0.48059(11) 0.48419(11) 0.6838(3) 0.0546 1.0000 Uani . U .
C63 C 0.43671(13) 0.45504(12) 0.6843(3) 0.0602 1.0000 Uani . U .
C64 C 0.42772(12) 0.41516(12) 0.6743(3) 0.0570 1.0000 Uani . U .
C71 C 0.55026(11) 0.55688(10) 0.7549(3) 0.0397 1.0000 Uani . U .
C72 C 0.53543(11) 0.56279(12) 0.8277(3) 0.0453 1.0000 Uani . U .
C73 C 0.56128(17) 0.56540(19) 0.8895(4) 0.0720 1.0000 Uani . U .
C74 C 0.55033(19) 0.5702(2) 0.9652(4) 0.0790 1.0000 Uani . U .
C81 C 0.52503(9) 0.59356(10) 0.6831(2) 0.0319 1.0000 Uani . U .
C82 C 0.56266(10) 0.63089(9) 0.6864(2) 0.0311 1.0000 Uani . U .
C83 C 0.55543(12) 0.66476(10) 0.6879(2) 0.0313 1.0000 Uani . U .
C84 C 0.59282(13) 0.70279(10) 0.6910(2) 0.0441 1.0000 Uani . U .
N100 N 0.64320(12) 0.45458(12) 0.5772(3) 0.0310 0.6500 Uani . U 1
C101 C 0.60269(15) 0.41969(15) 0.5812(4) 0.0349 0.6500 Uani . U 1
C202 C 0.5996(3) 0.3772(3) 0.6205(6) 0.0252 0.3500 Uani . U 2
C203 C 0.5586(3) 0.3466(3) 0.6192(7) 0.0310 0.3500 Uani . U 2
C204 C 0.5547(4) 0.3054(4) 0.6207(7) 0.0344 0.3500 Uani . U 2
C111 C 0.66462(17) 0.45464(17) 0.5084(4) 0.0361 0.6500 Uani . U 1
C112 C 0.64517(19) 0.45058(19) 0.4352(4) 0.0448 0.6500 Uani . U 1
C113 C 0.6717(2) 0.4506(3) 0.3743(5) 0.0606 0.6500 Uani . U 1
C114 C 0.6552(3) 0.4477(3) 0.2957(5) 0.0695 0.6500 Uani . U 1
C121 C 0.66713(16) 0.45589(16) 0.6431(4) 0.0338 0.6500 Uani . U 1
C122 C 0.65184(17) 0.45747(19) 0.7186(4) 0.0405 0.6500 Uani . U 1
C123 C 0.6690(2) 0.4442(2) 0.7777(4) 0.0509 0.6500 Uani . U 1
C124 C 0.6555(3) 0.4464(2) 0.8566(5) 0.0659 0.6500 Uani . U 1
C131 C 0.63691(13) 0.48907(13) 0.5779(3) 0.0265 0.6500 Uani . U 1
C132 C 0.67318(14) 0.52914(14) 0.5719(3) 0.0286 0.6500 Uani . U 1
C133 C 0.65904(14) 0.56045(12) 0.5712(3) 0.0241 0.6500 Uani . U 1
C134 C 0.6513(2) 0.5649(3) 0.6457(4) 0.0376 0.6500 Uani . U 1
Br1 Br 0.429163(10) 0.555669(15) 0.56441(6) 0.0474 1.0000 Uani . . .
Br2 Br 0.552538(11) 0.451142(11) 0.26039(6) 0.0360 1.0000 Uani . . .
O1 O 0.55131(6) 0.46741(6) 0.58795(13) 0.0210 1.0000 Uani . . .
O2 O 0.55867(6) 0.46897(6) 0.44081(13) 0.0236 1.0000 Uani . . .
O14 O 0.31330(8) 0.32805(8) 0.42443(18) 0.0448 1.0000 Uani . . .
O13 O 0.31647(8) 0.33369(9) 0.57399(18) 0.0480 1.0000 Uani . . .
O8 O 0.46592(7) 0.22669(7) 0.40775(14) 0.0286 1.0000 Uani . . .
O7 O 0.46068(7) 0.21848(7) 0.55284(15) 0.0306 1.0000 Uani . . .
N200 N 0.6430(2) 0.4518(2) 0.6239(5) 0.0225 0.3500 Uani . U 2
C201 C 0.6021(3) 0.4166(3) 0.6227(6) 0.0228 0.3500 Uani . U 2
C102 C 0.60049(16) 0.38038(16) 0.5816(5) 0.0392 0.6500 Uani . U 1
C103 C 0.55883(19) 0.34793(18) 0.5807(5) 0.0440 0.6500 Uani . U 1
C104 C 0.5553(2) 0.30803(19) 0.5822(6) 0.0514 0.6500 Uani . U 1
C211 C 0.6649(3) 0.4542(3) 0.5540(5) 0.0228 0.3500 Uani . U 2
C212 C 0.6476(3) 0.4548(3) 0.4823(6) 0.0308 0.3500 Uani . U 2
C213 C 0.6727(3) 0.4543(4) 0.4186(6) 0.0402 0.3500 Uani . U 2
C214 C 0.6573(4) 0.4551(3) 0.3425(7) 0.0408 0.3500 Uani . U 2
C221 C 0.6652(3) 0.4497(3) 0.6881(6) 0.0255 0.3500 Uani . U 2
C222 C 0.6484(3) 0.4461(3) 0.7648(6) 0.0296 0.3500 Uani . U 2
C223 C 0.6744(3) 0.4447(3) 0.8239(7) 0.0370 0.3500 Uani . U 2
C224 C 0.6574(4) 0.4388(3) 0.9022(6) 0.0416 0.3500 Uani . U 2
C231 C 0.6364(3) 0.4859(3) 0.6300(5) 0.0249 0.3500 Uani . U 2
C232 C 0.6727(3) 0.5254(3) 0.6384(6) 0.0295 0.3500 Uani . U 2
C233 C 0.6610(4) 0.5556(3) 0.6339(7) 0.0349 0.3500 Uani . U 2
C234 C 0.6429(6) 0.5636(5) 0.6610(10) 0.0488 0.3500 Uani . U 2
H31 H 0.5029 0.4067 0.3792 0.0202 1.0000 Uiso R . .
H61 H 0.4961 0.4006 0.6351 0.0189 1.0000 Uiso R . .
H91 H 0.4521 0.2803 0.3604 0.0268 1.0000 Uiso R . .
H121 H 0.4465 0.2693 0.6162 0.0307 1.0000 Uiso R . .
H151 H 0.3757 0.3348 0.3686 0.0312 1.0000 Uiso R . .
H181 H 0.3727 0.3247 0.6294 0.0348 1.0000 Uiso R . .
H201 H 0.4189 0.3045 0.6728 0.0431 1.0000 Uiso R . .
H202 H 0.4630 0.3323 0.6711 0.0418 1.0000 Uiso R . .
H203 H 0.4356 0.3488 0.6799 0.0421 1.0000 Uiso R . .
H512 H 0.5532 0.5319 0.6267 0.0446 1.0000 Uiso R . .
H511 H 0.5746 0.5775 0.6181 0.0447 1.0000 Uiso R . .
H521 H 0.5082 0.5229 0.5417 0.0529 1.0000 Uiso R . .
H522 H 0.5210 0.5673 0.5386 0.0527 1.0000 Uiso R . .
H531 H 0.5655 0.5353 0.4908 0.0540 1.0000 Uiso R . .
H532 H 0.5791 0.5795 0.4829 0.0538 1.0000 Uiso R . .
H541 H 0.5292 0.5634 0.3980 0.0924 1.0000 Uiso R . .
H542 H 0.5576 0.5498 0.3698 0.0924 1.0000 Uiso R . .
H543 H 0.5177 0.5195 0.4042 0.0920 1.0000 Uiso R . .
H611 H 0.4735 0.5274 0.6435 0.0511 1.0000 Uiso R . .
H612 H 0.4744 0.5272 0.7317 0.0502 1.0000 Uiso R . .
H621 H 0.4915 0.4803 0.6392 0.0651 1.0000 Uiso R . .
H622 H 0.4919 0.4795 0.7263 0.0625 1.0000 Uiso R . .
H631 H 0.4250 0.4601 0.6398 0.0721 1.0000 Uiso R . .
H632 H 0.4261 0.4580 0.7302 0.0719 1.0000 Uiso R . .
H642 H 0.4434 0.4112 0.7110 0.0874 1.0000 Uiso R . .
H641 H 0.4003 0.3980 0.6822 0.0868 1.0000 Uiso R . .
H643 H 0.4355 0.4129 0.6240 0.0873 1.0000 Uiso R . .
H711 H 0.5489 0.5318 0.7546 0.0467 1.0000 Uiso R . .
H712 H 0.5770 0.5773 0.7463 0.0467 1.0000 Uiso R . .
H721 H 0.5095 0.5428 0.8366 0.0543 1.0000 Uiso R . .
H722 H 0.5354 0.5866 0.8248 0.0540 1.0000 Uiso R . .
H731 H 0.5632 0.5422 0.8879 0.0847 1.0000 Uiso R . .
H732 H 0.5855 0.5878 0.8814 0.0852 1.0000 Uiso R . .
H742 H 0.5629 0.5977 0.9741 0.1193 1.0000 Uiso R . .
H741 H 0.5599 0.5584 0.9989 0.1194 1.0000 Uiso R . .
H743 H 0.5225 0.5586 0.9684 0.1188 1.0000 Uiso R . .
H811 H 0.5124 0.5931 0.6368 0.0376 1.0000 Uiso R . .
H812 H 0.5092 0.5924 0.7235 0.0377 1.0000 Uiso R . .
H821 H 0.5785 0.6328 0.6452 0.0362 1.0000 Uiso R . .
H822 H 0.5766 0.6307 0.7305 0.0377 1.0000 Uiso R . .
H832 H 0.5421 0.6643 0.6413 0.0390 1.0000 Uiso R . .
H831 H 0.5386 0.6623 0.7311 0.0388 1.0000 Uiso R . .
H841 H 0.5875 0.7237 0.6877 0.0660 1.0000 Uiso R . .
H842 H 0.6096 0.7048 0.6512 0.0653 1.0000 Uiso R . .
H843 H 0.6057 0.7047 0.7374 0.0660 1.0000 Uiso R . .
H1012 H 0.5884 0.4210 0.5390 0.0422 0.6500 Uiso R . 1
H1011 H 0.5910 0.4216 0.6261 0.0418 0.6500 Uiso R . 1
H2021 H 0.6125 0.3758 0.5760 0.0300 0.3500 Uiso R . 2
H2022 H 0.6125 0.3742 0.6636 0.0301 0.3500 Uiso R . 2
H2031 H 0.5466 0.3490 0.5745 0.0380 0.3500 Uiso R . 2
H2032 H 0.5459 0.3500 0.6619 0.0377 0.3500 Uiso R . 2
H2041 H 0.5284 0.2858 0.6293 0.0529 0.3500 Uiso R . 2
H2043 H 0.5634 0.3004 0.5745 0.0528 0.3500 Uiso R . 2
H2042 H 0.5704 0.3044 0.6597 0.0530 0.3500 Uiso R . 2
H1111 H 0.6677 0.4327 0.5132 0.0426 0.6500 Uiso R . 1
H1112 H 0.6896 0.4778 0.5072 0.0429 0.6500 Uiso R . 1
H1121 H 0.6203 0.4272 0.4340 0.0548 0.6500 Uiso R . 1
H1122 H 0.6415 0.4726 0.4295 0.0549 0.6500 Uiso R . 1
H1131 H 0.6757 0.4287 0.3813 0.0739 0.6500 Uiso R . 1
H1132 H 0.6964 0.4745 0.3777 0.0742 0.6500 Uiso R . 1
H1141 H 0.6523 0.4696 0.2835 0.1042 0.6500 Uiso R . 1
H1143 H 0.6729 0.4466 0.2601 0.1042 0.6500 Uiso R . 1
H1142 H 0.6305 0.4244 0.2911 0.1039 0.6500 Uiso R . 1
H1211 H 0.6689 0.4328 0.6420 0.0410 0.6500 Uiso R . 1
H1212 H 0.6930 0.4782 0.6374 0.0408 0.6500 Uiso R . 1
H1221 H 0.6238 0.4422 0.7196 0.0479 0.6500 Uiso R . 1
H1222 H 0.6598 0.4843 0.7290 0.0482 0.6500 Uiso R . 1
H1231 H 0.6624 0.4182 0.7671 0.0599 0.6500 Uiso R . 1
H1232 H 0.6965 0.4605 0.7761 0.0600 0.6500 Uiso R . 1
H1241 H 0.6722 0.4453 0.8936 0.0980 0.6500 Uiso R . 1
H1242 H 0.6297 0.4253 0.8650 0.0982 0.6500 Uiso R . 1
H1243 H 0.6550 0.4701 0.8624 0.0981 0.6500 Uiso R . 1
H1311 H 0.6191 0.4853 0.5376 0.0317 0.6500 Uiso R . 1
H1312 H 0.6255 0.4881 0.6258 0.0318 0.6500 Uiso R . 1
H1321 H 0.6872 0.5303 0.5277 0.0333 0.6500 Uiso R . 1
H1322 H 0.6902 0.5333 0.6146 0.0329 0.6500 Uiso R . 1
H1332 H 0.6381 0.5539 0.5405 0.0281 0.6500 Uiso R . 1
H1331 H 0.6802 0.5842 0.5557 0.0284 0.6500 Uiso R . 1
H1341 H 0.6405 0.5820 0.6423 0.0429 0.6500 Uiso R . 1
H1343 H 0.6327 0.5396 0.6627 0.0428 0.6500 Uiso R . 1
H1342 H 0.6742 0.5765 0.6750 0.0429 0.6500 Uiso R . 1
H2012 H 0.5895 0.4192 0.5791 0.0270 0.3500 Uiso R . 2
H2011 H 0.5884 0.4169 0.6672 0.0271 0.3500 Uiso R . 2
H1021 H 0.6133 0.3782 0.5381 0.0462 0.6500 Uiso R . 1
H1022 H 0.6138 0.3787 0.6253 0.0458 0.6500 Uiso R . 1
H1031 H 0.5463 0.3504 0.5361 0.0523 0.6500 Uiso R . 1
H1032 H 0.5463 0.3507 0.6249 0.0516 0.6500 Uiso R . 1
H1042 H 0.5285 0.2878 0.5787 0.0766 0.6500 Uiso R . 1
H1041 H 0.5687 0.3055 0.5407 0.0767 0.6500 Uiso R . 1
H1043 H 0.5662 0.3045 0.6263 0.0770 0.6500 Uiso R . 1
H2112 H 0.6676 0.4316 0.5530 0.0278 0.3500 Uiso R . 2
H2111 H 0.6904 0.4772 0.5575 0.0279 0.3500 Uiso R . 2
H2121 H 0.6217 0.4329 0.4777 0.0369 0.3500 Uiso R . 2
H2122 H 0.6463 0.4783 0.4797 0.0369 0.3500 Uiso R . 2
H2131 H 0.6740 0.4307 0.4222 0.0470 0.3500 Uiso R . 2
H2132 H 0.6982 0.4762 0.4235 0.0473 0.3500 Uiso R . 2
H2141 H 0.6622 0.4810 0.3330 0.0643 0.3500 Uiso R . 2
H2143 H 0.6702 0.4480 0.3057 0.0643 0.3500 Uiso R . 2
H2142 H 0.6300 0.4372 0.3413 0.0641 0.3500 Uiso R . 2
H2211 H 0.6689 0.4276 0.6812 0.0309 0.3500 Uiso R . 2
H2212 H 0.6901 0.4730 0.6869 0.0314 0.3500 Uiso R . 2
H2221 H 0.6232 0.4231 0.7669 0.0360 0.3500 Uiso R . 2
H2222 H 0.6460 0.4688 0.7737 0.0358 0.3500 Uiso R . 2
H2232 H 0.6779 0.4229 0.8127 0.0448 0.3500 Uiso R . 2
H2231 H 0.6991 0.4683 0.8226 0.0450 0.3500 Uiso R . 2
H2242 H 0.6762 0.4414 0.9377 0.0631 0.3500 Uiso R . 2
H2241 H 0.6353 0.4132 0.9065 0.0630 0.3500 Uiso R . 2
H2243 H 0.6495 0.4573 0.9122 0.0630 0.3500 Uiso R . 2
H2312 H 0.6243 0.4866 0.5840 0.0299 0.3500 Uiso R . 2
H2311 H 0.6192 0.4819 0.6714 0.0300 0.3500 Uiso R . 2
H2322 H 0.6905 0.5299 0.5981 0.0419 0.3500 Uiso R . 2
H2321 H 0.6855 0.5267 0.6851 0.0419 0.3500 Uiso R . 2
H2332 H 0.6475 0.5536 0.5871 0.0477 0.3500 Uiso R . 2
H2331 H 0.6847 0.5806 0.6338 0.0479 0.3500 Uiso R . 2
H2341 H 0.6507 0.5904 0.6728 0.1161 0.3500 Uiso R . 2
H2343 H 0.6155 0.5498 0.6487 0.1162 0.3500 Uiso R . 2
H2342 H 0.6469 0.5515 0.7045 0.1162 0.3500 Uiso R . 2
H71 H 0.4598 0.2190 0.5975 0.0446 1.0000 Uiso R . .
H21 H 0.5570 0.4647 0.3965 0.0349 1.0000 Uiso R . .
H81 H 0.4656 0.2296 0.3637 0.0426 1.0000 Uiso R . .
H11 H 0.5492 0.4632 0.6332 0.0309 1.0000 Uiso R . .
H221 H 0.4217 0.3185 0.3199 0.0320 1.0000 Uiso R . .
H222 H 0.4664 0.3426 0.3230 0.0320 1.0000 Uiso R . .
H223 H 0.4422 0.3632 0.3257 0.0320 1.0000 Uiso R . .

loop_
_atom_site_aniso_label
_atom_site_aniso_U_11
_atom_site_aniso_U_22
_atom_site_aniso_U_33
_atom_site_aniso_U_23
_atom_site_aniso_U_13
_atom_site_aniso_U_12
C1 0.0154(13) 0.0149(13) 0.0190(12) -0.0028(10) -0.0029(10) 0.0090(11)
C2 0.0164(13) 0.0138(13) 0.0252(15) 0.0041(11) 0.0018(11) 0.0072(11)
C3 0.0244(14) 0.0146(12) 0.0107(11) 0.0018(9) 0.0010(10) 0.0070(11)
C4 0.0259(14) 0.0089(12) 0.0152(12) -0.0022(9) -0.0030(10) 0.0045(11)
C5 0.0236(14) 0.0111(12) 0.0160(13) 0.0001(10) -0.0003(10) 0.0057(11)
C6 0.0211(13) 0.0156(13) 0.0119(11) 0.0001(9) -0.0004(9) 0.0090(11)
C7 0.0193(14) 0.0144(13) 0.0300(16) 0.0020(11) -0.0028(12) 0.0032(11)
C8 0.0200(14) 0.0131(13) 0.0302(16) -0.0085(11) 0.0005(11) 0.0018(11)
C9 0.0279(15) 0.0179(14) 0.0135(12) -0.0016(10) 0.0019(11) 0.0044(12)
C10 0.0239(14) 0.0136(13) 0.0152(13) -0.0012(10) 0.0004(10) 0.0021(11)
C11 0.0262(15) 0.0147(13) 0.0165(13) -0.0016(10) 0.0013(11) 0.0025(12)
C12 0.0380(17) 0.0167(13) 0.0135(13) 0.0025(10) 0.0004(11) 0.0069(13)
C13 0.0293(17) 0.0174(15) 0.047(2) -0.0100(14) 0.0001(15) -0.0007(13)
C14 0.044(2) 0.0199(16) 0.047(2) -0.0080(15) -0.0052(17) 0.0155(15)
C15 0.0291(16) 0.0108(13) 0.0316(16) -0.0040(11) -0.0045(12) 0.0045(12)
C16 0.0289(16) 0.0080(12) 0.0222(14) -0.0040(10) 0.0002(11) 0.0034(11)
C17 0.0270(15) 0.0109(12) 0.0197(13) -0.0017(10) -0.0002(11) 0.0015(11)
C18 0.0307(17) 0.0177(14) 0.0268(16) -0.0046(12) 0.0039(12) 0.0031(12)
C19 0.0298(16) 0.0150(13) 0.0106(12) 0.0029(10) 0.0031(11) 0.0071(12)
C20 0.044(2) 0.0183(14) 0.0136(14) 0.0044(11) 0.0063(12) 0.0072(14)
C21 0.0238(14) 0.0136(13) 0.0116(12) -0.0020(10) -0.0007(11) 0.0008(11)
C22 0.0334(17) 0.0169(14) 0.0182(14) -0.0041(11) -0.0075(12) 0.0063(13)
N50 0.0145(8) 0.0237(6) 0.0705(10) -0.0012(11) 0.0002(8) 0.0120(6)
C51 0.0149(11) 0.0252(14) 0.0774(11) -0.0057(13) 0.0019(9) 0.0122(11)
C52 0.0281(15) 0.0341(16) 0.0734(11) -0.0085(16) 0.0011(10) 0.0160(13)
C53 0.0337(17) 0.0272(16) 0.0781(12) -0.0059(16) 0.0064(12) 0.0167(15)
C54 0.058(3) 0.061(3) 0.0763(12) -0.018(2) 0.0019(16) 0.038(2)
C61 0.0168(8) 0.0291(8) 0.078(2) -0.0090(14) 0.0040(9) 0.0083(7)
C62 0.0296(13) 0.0262(7) 0.098(3) -0.0112(17) 0.0196(17) 0.0063(8)
C63 0.0316(13) 0.0324(10) 0.097(3) -0.0190(19) 0.0276(19) 0.0016(10)
C64 0.0320(19) 0.0295(10) 0.092(3) -0.005(2) 0.022(2) 0.0025(10)
C71 0.0214(12) 0.0243(14) 0.0764(11) 0.0089(13) -0.0005(10) 0.0136(11)
C72 0.0301(16) 0.0346(16) 0.0703(11) 0.0072(16) -0.0031(12) 0.0154(14)
C73 0.052(2) 0.083(3) 0.0793(13) 0.010(2) -0.0148(17) 0.032(2)
C74 0.074(3) 0.074(3) 0.0754(13) 0.001(3) -0.020(2) 0.026(3)
C81 0.0228(11) 0.0277(7) 0.0523(16) -0.0026(11) -0.0032(12) 0.0178(7)
C82 0.0296(12) 0.0238(7) 0.0437(16) 0.0018(12) -0.0057(12) 0.0162(7)
C83 0.0478(16) 0.0291(8) 0.0262(15) 0.0029(12) 0.0039(14) 0.0261(10)
C84 0.065(2) 0.0246(8) 0.0398(19) 0.0005(14) 0.0080(18) 0.0202(11)
N100 0.0138(13) 0.0215(9) 0.0573(15) -0.0112(15) -0.0054(11) 0.0086(8)
C101 0.0179(13) 0.0171(9) 0.067(3) -0.0122(19) -0.0048(14) 0.0067(9)
C202 0.023(3) 0.0267(17) 0.031(3) -0.001(3) -0.002(3) 0.0171(17)
C203 0.028(3) 0.0288(19) 0.032(4) 0.002(3) -0.002(3) 0.0109(19)
C204 0.030(4) 0.0287(18) 0.040(5) 0.006(4) -0.012(5) 0.011(2)
C111 0.0201(17) 0.027(2) 0.0592(16) -0.0164(19) -0.0046(14) 0.0106(15)
C112 0.037(2) 0.035(2) 0.0574(15) -0.013(2) -0.0065(17) 0.0143(19)
C113 0.043(3) 0.058(3) 0.0599(18) -0.015(3) 0.003(2) 0.010(3)
C114 0.059(4) 0.067(4) 0.0579(17) -0.002(4) 0.006(3) 0.014(4)
C121 0.0204(17) 0.0265(19) 0.0592(16) -0.0104(17) -0.0068(13) 0.0153(15)
C122 0.026(2) 0.037(2) 0.0572(15) -0.008(2) -0.0045(17) 0.0153(18)
C123 0.039(3) 0.043(3) 0.0640(19) 0.003(2) -0.006(2) 0.016(2)
C124 0.069(5) 0.039(3) 0.0595(19) 0.005(3) 0.000(3) 0.004(3)
C131 0.0129(15) 0.0171(9) 0.046(2) -0.0049(15) -0.0013(15) 0.0048(9)
C132 0.0196(16) 0.0203(10) 0.033(2) -0.0051(15) 0.0029(16) 0.0005(10)
C133 0.0248(19) 0.0130(11) 0.0188(18) -0.0067(15) 0.0078(16) -0.0022(13)
C134 0.036(4) 0.045(3) 0.023(2) 0.002(2) 0.022(2) 0.013(3)
Br1 0.02753(17) 0.0847(3) 0.02275(15) 0.02081(19) 0.00547(14) 0.0226(2)
Br2 0.0468(2) 0.03487(18) 0.01630(12) 0.00803(13) 0.00946(14) 0.01301(17)
O1 0.0190(10) 0.0148(9) 0.0241(11) -0.0059(8) -0.0013(8) 0.0046(8)
O2 0.0253(11) 0.0162(10) 0.0217(10) 0.0032(8) 0.0085(8) 0.0046(9)
O14 0.0419(16) 0.0456(16) 0.0564(18) -0.0056(13) -0.0117(13) 0.0291(14)
O13 0.0315(14) 0.0531(17) 0.0536(18) -0.0254(13) -0.0037(12) 0.0168(13)
O8 0.0397(14) 0.0247(11) 0.0211(10) -0.0084(9) -0.0035(9) 0.0158(11)
O7 0.0380(14) 0.0217(11) 0.0320(13) -0.0003(9) -0.0013(10) 0.0148(10)
N200 0.0191(19) 0.0267(16) 0.0288(17) -0.0003(19) -0.0051(16) 0.0168(13)
C201 0.0188(19) 0.0273(17) 0.029(3) -0.002(2) -0.0039(18) 0.0168(15)
C102 0.0197(17) 0.0205(10) 0.079(3) -0.010(2) -0.006(2) 0.0109(11)
C103 0.0252(19) 0.0176(11) 0.082(4) -0.007(3) -0.010(3) 0.0055(12)
C104 0.034(3) 0.0203(11) 0.096(5) -0.002(4) -0.011(4) 0.0102(15)
C211 0.020(2) 0.023(3) 0.0297(19) 0.000(2) -0.0035(18) 0.014(2)
C212 0.030(3) 0.030(3) 0.0286(18) 0.000(3) -0.007(2) 0.012(3)
C213 0.034(4) 0.041(4) 0.030(2) -0.003(3) -0.001(3) 0.007(3)
C214 0.053(6) 0.031(5) 0.030(2) 0.009(4) 0.003(3) 0.014(4)
C221 0.023(2) 0.032(3) 0.0297(19) -0.003(2) -0.0079(19) 0.020(2)
C222 0.025(3) 0.037(3) 0.0293(18) 0.002(3) -0.006(2) 0.018(3)
C223 0.028(3) 0.042(4) 0.033(2) 0.001(3) -0.014(3) 0.011(3)
C224 0.042(5) 0.036(5) 0.031(2) 0.005(4) -0.011(3) 0.008(4)
C231 0.024(3) 0.0273(17) 0.031(3) 0.000(2) -0.004(2) 0.0188(16)
C232 0.029(3) 0.0267(17) 0.036(3) -0.001(3) 0.000(3) 0.0167(18)
C233 0.038(4) 0.0293(19) 0.046(4) -0.013(3) 0.013(3) 0.023(2)
C234 0.047(6) 0.056(6) 0.057(7) -0.013(5) 0.021(5) 0.035(5)

loop_
_atom_type_symbol
_atom_type_scat_dispersion_real
_atom_type_scat_dispersion_imag
_atom_type_scat_Cromer_Mann_a1
_atom_type_scat_Cromer_Mann_b1
_atom_type_scat_Cromer_Mann_a2
_atom_type_scat_Cromer_Mann_b2
_atom_type_scat_Cromer_Mann_a3
_atom_type_scat_Cromer_Mann_b3
_atom_type_scat_Cromer_Mann_a4
_atom_type_scat_Cromer_Mann_b4
_atom_type_scat_Cromer_Mann_c
_atom_type_scat_source
C 0.0033 0.0016 2.3100 20.8439 1.0200 10.2075 1.5886 0.5687 0.8650 51.6512 0.2156 'International Tables Vol C 4.2.6.8 and 6.1.1.4'
H 0.0000 0.0000 0.4930 10.5109 0.3229 26.1257 0.1402 3.1424 0.0408 57.7998 0.0030 'International Tables Vol C 4.2.6.8 and 6.1.1.4'
N 0.0061 0.0033 12.2126 0.0057 3.1322 9.8933 2.0125 28.9975 1.1663 0.5826 -11.5290 'International Tables Vol C 4.2.6.8 and 6.1.1.4'
O 0.0106 0.0060 3.0485 13.2771 2.2868 5.7011 1.5463 0.3239 0.8670 32.9089 0.2508 'International Tables Vol C 4.2.6.8 and 6.1.1.4'
Br -0.2901 2.4595 17.1789 2.1723 5.2358 16.5796 5.6377 0.2609 3.9851 41.4328 2.9557 'International Tables Vol C 4.2.6.8 and 6.1.1.4'

loop_
_geom_angle_atom_site_label_1
_geom_angle_atom_site_label_2
_geom_angle_atom_site_label_3
_geom_angle
_geom_angle_publ_flag
C2 C1 C6 120.1(2) yes
C2 C1 O1 117.9(3) yes
C6 C1 O1 122.0(2) yes
C1 C2 C3 119.6(3) yes
C1 C2 O2 118.1(3) yes
C3 C2 O2 122.3(3) yes
C2 C3 C4 119.8(2) yes
C2 C3 H31 120.6 no
C4 C3 H31 119.6 no
C3 C4 C5 120.8(3) yes
C3 C4 C21 124.4(2) yes
C5 C4 C21 114.8(2) yes
C4 C5 C6 119.9(3) yes
C4 C5 C19 114.5(2) yes
C6 C5 C19 125.6(2) yes
C1 C6 C5 119.6(2) yes
C1 C6 H61 120.0 no
C5 C6 H61 120.4 no
C8 C7 C12 119.6(3) yes
C8 C7 O7 117.2(3) yes
C12 C7 O7 123.2(3) yes
C7 C8 C9 120.5(3) yes
C7 C8 O8 117.1(3) yes
C9 C8 O8 122.4(3) yes
C8 C9 C10 120.0(3) yes
C8 C9 H91 119.8 no
C10 C9 H91 120.2 no
C9 C10 C11 119.9(3) yes
C9 C10 C21 125.5(3) yes
C11 C10 C21 114.5(3) yes
C10 C11 C12 119.6(3) yes
C10 C11 C19 114.4(3) yes
C12 C11 C19 126.0(3) yes
C7 C12 C11 120.4(3) yes
C7 C12 H121 119.4 no
C11 C12 H121 120.2 no
C14 C13 C18 117.6(3) yes
C14 C13 O13 119.1(4) yes
C18 C13 O13 123.2(3) yes
C13 C14 C15 117.4(3) yes
C13 C14 O14 118.0(4) yes
C15 C14 O14 124.6(4) yes
C14 C15 C16 121.8(3) yes
C14 C15 H151 117.7 no
C16 C15 H151 120.5 no
C15 C16 C17 120.3(3) yes
C15 C16 C21 126.1(3) yes
C17 C16 C21 113.6(3) yes
C16 C17 C18 121.6(3) yes
C16 C17 C19 112.4(3) yes
C18 C17 C19 125.8(3) yes
C13 C18 C17 120.8(3) yes
C13 C18 H181 121.4 no
C17 C18 H181 117.8 no
C5 C19 C17 102.6(2) yes
C5 C19 C11 105.3(2) yes
C17 C19 C11 105.9(2) yes
C5 C19 C20 113.7(2) yes
C17 C19 C20 114.6(3) yes
C11 C19 C20 113.7(3) yes
C19 C20 H201 111.6 no
C19 C20 H202 108.4 no
H201 C20 H202 108.9 no
C19 C20 H203 112.1 no
H201 C20 H203 108.3 no
H202 C20 H203 107.4 no
C16 C21 C4 103.2(2) yes
C16 C21 C10 105.6(2) yes
C4 C21 C10 104.8(2) yes
C16 C21 C22 113.3(3) yes
C4 C21 C22 114.8(2) yes
C10 C21 C22 114.1(3) yes
C21 C22 H221 109.4 no
C21 C22 H222 109.4 no
H221 C22 H222 109.5 no
C21 C22 H223 109.6 no
H221 C22 H223 109.5 no
H222 C22 H223 109.5 no
C51 N50 C61 110.6(3) yes
C51 N50 C71 106.8(3) yes
C61 N50 C71 112.2(3) yes
C51 N50 C81 111.2(3) yes
C61 N50 C81 105.5(2) yes
C71 N50 C81 110.5(3) yes
N50 C51 C52 116.4(3) yes
N50 C51 H512 108.0 no
C52 C51 H512 108.6 no
N50 C51 H511 106.7 no
C52 C51 H511 108.9 no
H512 C51 H511 107.9 no
C51 C52 C53 110.9(3) yes
C51 C52 H521 107.7 no
C53 C52 H521 106.6 no
C51 C52 H522 111.2 no
C53 C52 H522 110.4 no
H521 C52 H522 109.9 no
C52 C53 C54 113.7(4) yes
C52 C53 H531 107.8 no
C54 C53 H531 108.3 no
C52 C53 H532 109.3 no
C54 C53 H532 108.5 no
H531 C53 H532 109.1 no
C53 C54 H541 109.1 no
C53 C54 H542 109.1 no
H541 C54 H542 108.8 no
C53 C54 H543 109.7 no
H541 C54 H543 110.7 no
H542 C54 H543 109.4 no
N50 C61 C62 116.5(3) yes
N50 C61 H611 106.9 no
C62 C61 H611 107.8 no
N50 C61 H612 106.7 no
C62 C61 H612 110.2 no
H611 C61 H612 108.5 no
C61 C62 C63 108.4(3) yes
C61 C62 H621 111.3 no
C63 C62 H621 108.5 no
C61 C62 H622 110.1 no
C63 C62 H622 108.5 no
H621 C62 H622 109.9 no
C62 C63 C64 112.9(4) yes
C62 C63 H631 108.1 no
C64 C63 H631 103.6 no
C62 C63 H632 108.4 no
C64 C63 H632 111.0 no
H631 C63 H632 112.7 no
C63 C64 H642 105.5 no
C63 C64 H641 109.2 no
H642 C64 H641 112.0 no
C63 C64 H643 107.5 no
H642 C64 H643 110.7 no
H641 C64 H643 111.7 no
N50 C71 C72 115.4(3) yes
N50 C71 H711 105.3 no
C72 C71 H711 109.9 no
N50 C71 H712 105.6 no
C72 C71 H712 111.0 no
H711 C71 H712 109.3 no
C71 C72 C73 110.5(4) yes
C71 C72 H721 111.2 no
C73 C72 H721 111.0 no
C71 C72 H722 107.7 no
C73 C72 H722 108.6 no
H721 C72 H722 107.6 no
C72 C73 C74 117.5(5) yes
C72 C73 H731 107.1 no
C74 C73 H731 108.8 no
C72 C73 H732 107.4 no
C74 C73 H732 104.4 no
H731 C73 H732 111.6 no
C73 C74 H742 106.4 no
C73 C74 H741 107.8 no
H742 C74 H741 110.2 no
C73 C74 H743 109.6 no
H742 C74 H743 110.8 no
H741 C74 H743 111.8 no
N50 C81 C82 116.1(3) yes
N50 C81 H811 107.2 no
C82 C81 H811 107.7 no
N50 C81 H812 107.1 no
C82 C81 H812 109.2 no
H811 C81 H812 109.4 no
C81 C82 C83 110.2(3) yes
C81 C82 H821 110.1 no
C83 C82 H821 110.8 no
C81 C82 H822 108.5 no
C83 C82 H822 110.9 no
H821 C82 H822 106.2 no
C82 C83 C84 111.4(3) yes
C82 C83 H832 107.9 no
C84 C83 H832 107.7 no
C82 C83 H831 110.1 no
C84 C83 H831 110.4 no
H832 C83 H831 109.3 no
C83 C84 H841 109.5 no
C83 C84 H842 110.8 no
H841 C84 H842 109.3 no
C83 C84 H843 109.4 no
H841 C84 H843 108.9 no
H842 C84 H843 108.8 no
C101 N100 C111 112.6(4) yes
C101 N100 C121 111.0(5) yes
C111 N100 C121 107.5(5) yes
C101 N100 C131 104.4(4) yes
C111 N100 C131 110.9(5) yes
C121 N100 C131 110.5(4) yes
N100 C101 C102 115.5(4) yes
N100 C101 H1012 107.5 no
C102 C101 H1012 109.0 no
N100 C101 H1011 107.7 no
C102 C101 H1011 107.5 no
H1012 C101 H1011 109.6 no
C203 C202 C201 108.9(8) yes
C203 C202 H2021 110.1 no
C201 C202 H2021 108.4 no
C203 C202 H2022 110.5 no
C201 C202 H2022 109.7 no
H2021 C202 H2022 109.1 no
C202 C203 C204 110.5(9) yes
C202 C203 H2031 109.4 no
C204 C203 H2031 108.9 no
C202 C203 H2032 108.4 no
C204 C203 H2032 110.4 no
H2031 C203 H2032 109.2 no
C203 C204 H2041 110.5 no
C203 C204 H2043 110.2 no
H2041 C204 H2043 109.5 no
C203 C204 H2042 109.6 no
H2041 C204 H2042 108.7 no
H2043 C204 H2042 108.4 no
N100 C111 C112 117.6(5) yes
N100 C111 H1111 105.0 no
C112 C111 H1111 106.4 no
N100 C111 H1112 109.6 no
C112 C111 H1112 108.4 no
H1111 C111 H1112 109.7 no
C111 C112 C113 108.1(6) yes
C111 C112 H1121 110.6 no
C113 C112 H1121 111.4 no
C111 C112 H1122 107.6 no
C113 C112 H1122 110.1 no
H1121 C112 H1122 109.0 no
C112 C113 C114 113.0(8) yes
C112 C113 H1131 109.4 no
C114 C113 H1131 107.9 no
C112 C113 H1132 108.6 no
C114 C113 H1132 108.5 no
H1131 C113 H1132 109.5 no
C113 C114 H1141 112.5 no
C113 C114 H1143 108.4 no
H1141 C114 H1143 108.2 no
C113 C114 H1142 110.2 no
H1141 C114 H1142 109.0 no
H1143 C114 H1142 108.3 no
N100 C121 C122 116.8(5) yes
N100 C121 H1211 107.4 no
C122 C121 H1211 106.6 no
N100 C121 H1212 108.1 no
C122 C121 H1212 108.9 no
H1211 C121 H1212 108.9 no
C121 C122 C123 111.2(6) yes
C121 C122 H1221 110.8 no
C123 C122 H1221 110.6 no
C121 C122 H1222 107.8 no
C123 C122 H1222 107.2 no
H1221 C122 H1222 109.1 no
C122 C123 C124 113.7(7) yes
C122 C123 H1231 108.4 no
C124 C123 H1231 109.5 no
C122 C123 H1232 108.1 no
C124 C123 H1232 107.8 no
H1231 C123 H1232 109.4 no
C123 C124 H1241 111.5 no
C123 C124 H1242 110.3 no
H1241 C124 H1242 108.2 no
C123 C124 H1243 109.6 no
H1241 C124 H1243 109.2 no
H1242 C124 H1243 107.8 no
N100 C131 C132 116.6(4) yes
N100 C131 H1311 106.9 no
C132 C131 H1311 110.2 no
N100 C131 H1312 105.0 no
C132 C131 H1312 106.6 no
H1311 C131 H1312 111.5 no
C131 C132 C133 107.2(4) yes
C131 C132 H1321 109.4 no
C133 C132 H1321 112.3 no
C131 C132 H1322 109.4 no
C133 C132 H1322 110.9 no
H1321 C132 H1322 107.6 no
C132 C133 C134 106.0(6) yes
C132 C133 H1332 113.7 no
C134 C133 H1332 112.5 no
C132 C133 H1331 107.4 no
C134 C133 H1331 107.3 no
H1332 C133 H1331 109.5 no
C133 C134 H1341 103.3 no
C133 C134 H1343 105.9 no
H1341 C134 H1343 112.5 no
C133 C134 H1342 111.8 no
H1341 C134 H1342 110.3 no
H1343 C134 H1342 112.6 no
C1 O1 H11 111.6 no
C2 O2 H21 105.6 no
C8 O8 H81 112.1 no
C7 O7 H71 110.1 no
C201 N200 C211 111.3(7) yes
C201 N200 C221 110.6(7) yes
C211 N200 C221 108.2(7) yes
C201 N200 C231 104.0(6) yes
C211 N200 C231 110.9(7) yes
C221 N200 C231 111.7(7) yes
N200 C201 C202 115.9(7) yes
N200 C201 H2012 106.7 no
C202 C201 H2012 108.7 no
N200 C201 H2011 108.8 no
C202 C201 H2011 106.7 no
H2012 C201 H2011 110.0 no
C101 C102 C103 110.7(5) yes
C101 C102 H1021 109.2 no
C103 C102 H1021 108.7 no
C101 C102 H1022 108.8 no
C103 C102 H1022 110.7 no
H1021 C102 H1022 108.8 no
C102 C103 C104 112.5(5) yes
C102 C103 H1031 108.7 no
C104 C103 H1031 109.5 no
C102 C103 H1032 107.5 no
C104 C103 H1032 108.4 no
H1031 C103 H1032 110.3 no
C103 C104 H1042 110.9 no
C103 C104 H1041 109.4 no
H1042 C104 H1041 107.9 no
C103 C104 H1043 111.1 no
H1042 C104 H1043 109.2 no
H1041 C104 H1043 108.3 no
N200 C211 C212 118.3(8) yes
N200 C211 H2112 106.8 no
C212 C211 H2112 105.8 no
N200 C211 H2111 107.9 no
C212 C211 H2111 108.6 no
H2112 C211 H2111 109.1 no
C211 C212 C213 110.2(10) yes
C211 C212 H2121 111.0 no
C213 C212 H2121 109.5 no
C211 C212 H2122 108.2 no
C213 C212 H2122 109.2 no
H2121 C212 H2122 108.8 no
C212 C213 C214 114.0(11) yes
C212 C213 H2131 108.4 no
C214 C213 H2131 107.5 no
C212 C213 H2132 108.7 no
C214 C213 H2132 108.8 no
H2131 C213 H2132 109.4 no
C213 C214 H2141 108.5 no
C213 C214 H2143 109.6 no
H2141 C214 H2143 110.0 no
C213 C214 H2142 109.1 no
H2141 C214 H2142 109.9 no
H2143 C214 H2142 109.7 no
N200 C221 C222 117.9(8) yes
N200 C221 H2211 108.5 no
C222 C221 H2211 107.0 no
N200 C221 H2212 106.7 no
C222 C221 H2212 107.9 no
H2211 C221 H2212 108.7 no
C221 C222 C223 111.6(9) yes
C221 C222 H2221 109.3 no
C223 C222 H2221 110.1 no
C221 C222 H2222 108.0 no
C223 C222 H2222 108.0 no
H2221 C222 H2222 109.8 no
C222 C223 C224 113.4(10) yes
C222 C223 H2232 107.4 no
C224 C223 H2232 107.8 no
C222 C223 H2231 109.3 no
C224 C223 H2231 109.0 no
H2232 C223 H2231 109.9 no
C223 C224 H2242 109.9 no
C223 C224 H2241 109.7 no
H2242 C224 H2241 108.2 no
C223 C224 H2243 110.5 no
H2242 C224 H2243 109.7 no
H2241 C224 H2243 108.8 no
N200 C231 C232 115.8(7) yes
N200 C231 H2312 106.1 no
C232 C231 H2312 106.6 no
N200 C231 H2311 109.6 no
C232 C231 H2311 108.7 no
H2312 C231 H2311 109.8 no
C231 C232 C233 108.1(8) yes
C231 C232 H2322 110.2 no
C233 C232 H2322 107.8 no
C231 C232 H2321 110.1 no
C233 C232 H2321 111.7 no
H2322 C232 H2321 108.9 no
C232 C233 C234 139.6(16) yes
C232 C233 H2332 111.1 no
C234 C233 H2332 89.5 no
C232 C233 H2331 107.2 no
C234 C233 H2331 98.7 no
H2332 C233 H2331 107.1 no
C233 C234 H2341 123.1 no
C233 C234 H2343 118.3 no
H2341 C234 H2343 108.7 no
C233 C234 H2342 85.2 no
H2341 C234 H2342 109.0 no
H2343 C234 H2342 108.6 no

loop_
_geom_bond_atom_site_label_1
_geom_bond_atom_site_label_2
_geom_bond_distance
_geom_bond_publ_flag
C1 C2 1.390(4) yes
C1 C6 1.403(4) yes
C1 O1 1.364(3) yes
C2 C3 1.400(4) yes
C2 O2 1.360(3) yes
C3 C4 1.381(4) yes
C3 H31 0.916 no
C4 C5 1.387(4) yes
C4 C21 1.530(4) yes
C5 C6 1.389(4) yes
C5 C19 1.540(4) yes
C6 H61 0.925 no
C7 C8 1.385(5) yes
C7 C12 1.400(4) yes
C7 O7 1.377(4) yes
C8 C9 1.390(5) yes
C8 O8 1.367(4) yes
C9 C10 1.393(4) yes
C9 H91 0.934 no
C10 C11 1.404(4) yes
C10 C21 1.526(4) yes
C11 C12 1.388(4) yes
C11 C19 1.530(4) yes
C12 H121 0.922 no
C13 C14 1.519(5) yes
C13 C18 1.459(6) yes
C13 O13 1.242(5) yes
C14 C15 1.443(5) yes
C14 O14 1.234(5) yes
C15 C16 1.361(5) yes
C15 H151 0.920 no
C16 C17 1.470(4) yes
C16 C21 1.533(4) yes
C17 C18 1.348(5) yes
C17 C19 1.534(4) yes
C18 H181 0.944 no
C19 C20 1.525(4) yes
C20 H201 0.950 no
C20 H202 0.945 no
C20 H203 0.967 no
C21 C22 1.524(4) yes
C22 H221 0.950 no
C22 H222 0.950 no
C22 H223 0.950 no
N50 C51 1.525(5) yes
N50 C61 1.511(4) yes
N50 C71 1.537(5) yes
N50 C81 1.523(4) yes
C51 C52 1.513(6) yes
C51 H512 0.979 no
C51 H511 0.985 no
C52 C53 1.507(6) yes
C52 H521 0.971 no
C52 H522 0.959 no
C53 C54 1.507(8) yes
C53 H531 0.956 no
C53 H532 0.977 no
C54 H541 0.966 no
C54 H542 0.966 no
C54 H543 0.956 no
C61 C62 1.490(5) yes
C61 H611 0.983 no
C61 H612 0.980 no
C62 C63 1.546(5) yes
C62 H621 0.965 no
C62 H622 0.957 no
C63 C64 1.460(6) yes
C63 H631 0.998 no
C63 H632 0.966 no
C64 H642 0.981 no
C64 H641 0.968 no
C64 H643 0.978 no
C71 C72 1.510(7) yes
C71 H711 0.977 no
C71 H712 0.980 no
C72 C73 1.488(7) yes
C72 H721 0.953 no
C72 H722 0.953 no
C73 C74 1.478(9) yes
C73 H731 0.968 no
C73 H732 0.945 no
C74 H742 0.967 no
C74 H741 0.961 no
C74 H743 0.969 no
C81 C82 1.499(5) yes
C81 H811 0.973 no
C81 H812 0.954 no
C82 C83 1.519(4) yes
C82 H821 0.956 no
C82 H822 0.974 no
C83 C84 1.508(6) yes
C83 H832 0.990 no
C83 H831 1.003 no
C84 H841 0.962 no
C84 H842 0.958 no
C84 H843 0.967 no
N100 C101 1.521(6) yes
N100 C111 1.508(8) yes
N100 C121 1.512(8) yes
N100 C131 1.520(6) yes
C101 C102 1.529(8) yes
C101 H1012 0.967 no
C101 H1011 0.960 no
C202 C203 1.476(15) yes
C202 C201 1.528(13) yes
C202 H2021 0.970 no
C202 H2022 0.973 no
C203 C204 1.576(17) yes
C203 H2031 0.968 no
C203 H2032 0.970 no
C204 H2041 0.961 no
C204 H2043 0.964 no
C204 H2042 0.959 no
C111 C112 1.501(10) yes
C111 H1111 0.950 no
C111 H1112 0.963 no
C112 C113 1.528(11) yes
C112 H1121 0.966 no
C112 H1122 0.966 no
C113 C114 1.546(13) yes
C113 H1131 0.975 no
C113 H1132 0.971 no
C114 H1141 0.966 no
C114 H1143 0.975 no
C114 H1142 0.963 no
C121 C122 1.508(9) yes
C121 H1211 0.961 no
C121 H1212 0.976 no
C122 C123 1.503(10) yes
C122 H1221 0.973 no
C122 H1222 0.973 no
C123 C124 1.543(12) yes
C123 H1231 0.956 no
C123 H1232 0.957 no
C124 H1241 0.961 no
C124 H1242 0.965 no
C124 H1243 0.961 no
C131 C132 1.535(6) yes
C131 H1311 0.977 no
C131 H1312 0.970 no
C132 C133 1.611(7) yes
C132 H1321 0.963 no
C132 H1322 0.987 no
C133 C134 1.412(8) yes
C133 H1332 0.926 no
C133 H1331 0.946 no
C134 H1341 0.975 no
C134 H1343 0.959 no
C134 H1342 0.954 no
O1 H11 0.831 no
O2 H21 0.815 no
O8 H81 0.804 no
O7 H71 0.808 no
N200 C201 1.534(12) yes
N200 C211 1.511(13) yes
N200 C221 1.487(11) yes
N200 C231 1.517(11) yes
C201 H2012 0.968 no
C201 H2011 0.977 no
C102 C103 1.515(8) yes
C102 H1021 0.966 no
C102 H1022 0.973 no
C103 C104 1.529(9) yes
C103 H1031 0.978 no
C103 H1032 0.977 no
C104 H1042 0.967 no
C104 H1041 0.957 no
C104 H1043 0.953 no
C211 C212 1.474(13) yes
C211 H2112 0.966 no
C211 H2111 0.973 no
C212 C213 1.532(16) yes
C212 H2121 0.971 no
C212 H2122 0.967 no
C213 C214 1.513(17) yes
C213 H2131 0.973 no
C213 H2132 0.961 no
C214 H2141 0.968 no
C214 H2143 0.968 no
C214 H2142 0.962 no
C221 C222 1.515(15) yes
C221 H2211 0.973 no
C221 H2212 0.964 no
C222 C223 1.512(13) yes
C222 H2221 0.967 no
C222 H2222 0.973 no
C223 C224 1.535(17) yes
C223 H2232 0.967 no
C223 H2231 0.967 no
C224 H2242 0.953 no
C224 H2241 0.965 no
C224 H2243 0.958 no
C231 C232 1.527(13) yes
C231 H2312 0.969 no
C231 H2311 0.975 no
C232 C233 1.499(14) yes
C232 H2322 0.968 no
C232 H2321 0.974 no
C233 C234 1.048(17) yes
C233 H2332 0.984 no
C233 H2331 0.974 no
C234 H2341 0.977 no
C234 H2343 0.975 no
C234 H2342 0.977 no

loop_
_geom_hbond_atom_site_label_D
_geom_hbond_atom_site_label_H
_geom_hbond_atom_site_label_A
_geom_hbond_site_symmetry_A
_geom_hbond_angle_DHA
_geom_hbond_distance_DH
_geom_hbond_distance_HA
_geom_hbond_distance_DA
_geom_hbond_publ_flag
C81 H812 O8 18_555 136.10(11) 0.954 2.486 3.241(10) yes
C203 H2032 C114 10_665 133.5(4) 0.970 2.450 3.196(10) yes
C113 H1132 O8 4_665 171.0(2) 0.971 2.542 3.505(10) yes
C213 H1132 O8 4_665 127.7(7) 1.153 2.542 3.373(10) yes
C122 H1222 C232 . 120.4(3) 0.973 2.191 2.812(10) yes
C134 H1343 C231 . 121.8(3) 0.959 2.301 2.922(10) yes
C234 H1343 C231 . 147.3(11) 0.835 2.301 3.037(10) yes
C103 H1031 C224 10_664 127.4(3) 0.978 2.547 3.236(10) yes
C211 H2111 O7 4_665 174.4(2) 0.973 2.598 3.568(10) yes
C112 H2121 C101 . 152.0(9) 1.144 1.986 3.044(10) yes
C212 H2122 C132 . 124.3(3) 0.967 2.422 3.073(10) yes
C213 H2132 O8 4_665 167.4(3) 0.961 2.429 3.373(10) yes
C134 H2342 C22 10_665 151.8(16) 1.163 2.490 3.558(10) yes
C234 H2342 C22 10_665 145.5(4) 0.977 2.490 3.341(10) yes

loop_
_platon_squeeze_void_nr
_platon_squeeze_void_average_x
_platon_squeeze_void_average_y
_platon_squeeze_void_average_z
_platon_squeeze_void_volume
_platon_squeeze_void_count_electrons
_platon_squeeze_void_content
1 0.000 0.000 -0.004 386 132 ' '
2 0.333 0.667 0.595 391 132 ' '
3 0.666 0.333 0.262 385 132 ' '
